data_1554788
loop_
_publ_author_name
'Hoffmann, Kerstin'
'Guentner, Manuel'
'Mayer, Peter'
'Dube, Henry'

_publ_section_title
;
 Symmetric and nonsymmetric bis-hemithioindigos -- precise visible light
 controlled shape-shifters
;
_journal_issue 8
_journal_name_full 'Organic Chemistry Frontiers'
_journal_page_first 1244
_journal_paper_doi 10.1039/C9QO00202B
_journal_volume 6
_journal_year 2019
_chemical_formula_moiety 'C41 H48 O2 S2'
_chemical_formula_sum 'C41 H48 O2 S2'
_chemical_formula_weight 636.91
_space_group_crystal_system monoclinic
_space_group_IT_number 14
_space_group_name_Hall '-P 2yn'
_space_group_name_H-M_alt 'P 1 21/n 1'
_atom_sites_solution_hydrogens geom
_audit_block_code C41H48O2S2_tv269_carell
_audit_creation_method SHELXL-2014
_audit_update_record
;
2019-02-04 deposited with the CCDC.	2019-03-13 downloaded from the CCDC.
;
_cell_angle_alpha 90
_cell_angle_beta 97.039(2)
_cell_angle_gamma 90
_cell_formula_units_Z 4
_cell_length_a 11.3446(8)
_cell_length_b 17.7470(13)
_cell_length_c 17.3945(12)
_cell_measurement_reflns_used 5341
_cell_measurement_temperature 100(2)
_cell_measurement_theta_max 24.1289
_cell_measurement_theta_min 2.9228
_cell_volume 3475.7(4)
_computing_cell_refinement 'APEX2 v2012.4-3 (Bruker AXS)'
_computing_data_collection 'Bruker Instrument Service v3.0.21'
_computing_data_reduction 'SAINT V8.18C (Bruker AXS Inc., 2011)'
_computing_structure_refinement
;
Sheldrick, G. M. (2008).
<i>Acta Cryst.</i> A<b>64</b>, 112--122.
;
_computing_structure_solution
;
A. Altomare, M. C. Burla, M. Camalli, G. L. Cascarano, C. Giacovazzo, A.
Guagliardi, A. G. G. Moliterni, G. Polidori, R. Spagna: SIR97: a new tool for
crystal structure determination and refinement; J. Appl. Crystallogr. 1999,
32, 115-119.
;
_diffrn_ambient_temperature 100(2)
_diffrn_detector_area_resol_mean 10.4167
_diffrn_measured_fraction_theta_full 0.997
_diffrn_measured_fraction_theta_max 0.997
_diffrn_measurement_device 'fixed-chi three-circle diffractometer'
_diffrn_measurement_device_type 'Bruker D8Venture'
_diffrn_measurement_method 'mix of phi and omega scans'
_diffrn_radiation_collimation 'focusing mirrors'
_diffrn_radiation_monochromator 'focusing mirrors'
_diffrn_radiation_type MoK\a
_diffrn_radiation_wavelength 0.71073
_diffrn_reflns_av_R_equivalents 0.0954
_diffrn_reflns_av_unetI/netI 0.0565
_diffrn_reflns_Laue_measured_fraction_full 0.997
_diffrn_reflns_Laue_measured_fraction_max 0.997
_diffrn_reflns_limit_h_max 13
_diffrn_reflns_limit_h_min -12
_diffrn_reflns_limit_k_max 20
_diffrn_reflns_limit_k_min -20
_diffrn_reflns_limit_l_max 20
_diffrn_reflns_limit_l_min -19
_diffrn_reflns_number 35232
_diffrn_reflns_point_group_measured_fraction_full 0.997
_diffrn_reflns_point_group_measured_fraction_max 0.997
_diffrn_reflns_theta_full 24.190
_diffrn_reflns_theta_max 24.14
_diffrn_reflns_theta_min 2.277
_diffrn_source 'rotating anode (TXS)'
_diffrn_source_current 50
_diffrn_source_power 2.5
_diffrn_source_type 'Bruker TXS'
_diffrn_source_voltage 50
_exptl_absorpt_coefficient_mu 0.188
_exptl_absorpt_correction_T_max 0.7450
_exptl_absorpt_correction_T_min 0.6188
_exptl_absorpt_correction_type multi-scan
_exptl_absorpt_process_details 'SADABS V2014/4 (Bruker AXS Inc.)'
_exptl_crystal_colour yellow
_exptl_crystal_density_diffrn 1.217
_exptl_crystal_density_method 'not measured'
_exptl_crystal_description platelet
_exptl_crystal_F_000 1368
_exptl_crystal_size_max 0.090
_exptl_crystal_size_mid 0.050
_exptl_crystal_size_min 0.020
_refine_diff_density_max 0.280
_refine_diff_density_min -0.262
_refine_diff_density_rms 0.053
_refine_ls_extinction_method none
_refine_ls_goodness_of_fit_ref 1.028
_refine_ls_hydrogen_treatment constr
_refine_ls_matrix_type full
_refine_ls_number_parameters 419
_refine_ls_number_reflns 5579
_refine_ls_number_restraints 0
_refine_ls_restrained_S_all 1.028
_refine_ls_R_factor_all 0.0798
_refine_ls_R_factor_gt 0.0463
_refine_ls_shift/su_max 0.000
_refine_ls_shift/su_mean 0.000
_refine_ls_structure_factor_coef Fsqd
_refine_ls_weighting_details 'w=1/[\s^2^(Fo^2^)+(0.0424P)^2^+2.4571P] where P=(Fo^2^+2Fc^2^)/3'
_refine_ls_weighting_scheme calc
_refine_ls_wR_factor_gt 0.0976
_refine_ls_wR_factor_ref 0.1098
_reflns_Friedel_coverage 0.000
_reflns_number_gt 3976
_reflns_number_total 5579
_reflns_threshold_expression 'I > 2\s(I)'
_cod_data_source_file c9qo00202b2.cif
_cod_data_source_block tv269
_cod_original_sg_symbol_H-M 'P 21/n'
_cod_database_code 1554788
_shelx_space_group_comment
;
The symmetry employed for this shelxl refinement is uniquely defined
by the following loop, which should always be used as a source of
symmetry information in preference to the above space-group names.
They are only intended as comments.
;
_shelxl_version_number 2014-3

loop_
_space_group_symop_operation_xyz
'x, y, z'
'-x+1/2, y+1/2, -z+1/2'
'-x, -y, -z'
'x-1/2, -y-1/2, z-1/2'

loop_
_atom_site_label
_atom_site_type_symbol
_atom_site_fract_x
_atom_site_fract_y
_atom_site_fract_z
_atom_site_U_iso_or_equiv
_atom_site_adp_type
_atom_site_occupancy
_atom_site_site_symmetry_order
_atom_site_calc_flag
_atom_site_refinement_flags_posn
_atom_site_refinement_flags_adp
C1 C 0.3401(2) 0.53483(14) 0.54441(14) 0.0162(6) Uani 1 1 d . .
C2 C 0.2388(2) 0.56159(14) 0.49856(14) 0.0172(6) Uani 1 1 d . .
C3 C 0.1671(2) 0.50594(14) 0.46100(14) 0.0176(6) Uani 1 1 d . .
C4 C 0.1913(2) 0.42869(14) 0.47035(14) 0.0175(6) Uani 1 1 d . .
C5 C 0.2935(2) 0.40436(14) 0.51470(14) 0.0175(6) Uani 1 1 d . .
H5 H 0.3112 0.3522 0.5202 0.021 Uiso 1 1 calc R U
C6 C 0.3699(2) 0.45832(14) 0.55113(14) 0.0163(6) Uani 1 1 d . .
C7 C 0.4856(2) 0.44485(15) 0.59778(14) 0.0174(6) Uani 1 1 d . .
C8 C 0.5358(2) 0.51785(14) 0.62913(14) 0.0177(6) Uani 1 1 d . .
C9 C 0.6382(2) 0.52011(14) 0.67769(14) 0.0185(6) Uani 1 1 d . .
H9 H 0.6746 0.4726 0.6895 0.022 Uiso 1 1 calc R U
C10 C 0.7012(2) 0.58475(14) 0.71469(14) 0.0177(6) Uani 1 1 d . .
C11 C 0.7842(2) 0.57234(14) 0.78005(14) 0.0192(6) Uani 1 1 d . .
H11 H 0.8005 0.5222 0.7975 0.023 Uiso 1 1 calc R U
C12 C 0.8435(2) 0.63233(14) 0.82014(14) 0.0184(6) Uani 1 1 d . .
C13 C 0.8183(2) 0.70432(14) 0.79234(14) 0.0187(6) Uani 1 1 d . .
H13 H 0.8570 0.7457 0.8194 0.022 Uiso 1 1 calc R U
C14 C 0.7383(2) 0.71905(14) 0.72606(14) 0.0169(6) Uani 1 1 d . .
C15 C 0.6808(2) 0.65833(14) 0.68814(15) 0.0177(6) Uani 1 1 d . .
H15 H 0.6262 0.6670 0.6431 0.021 Uiso 1 1 calc R U
C16 C 0.2133(3) 0.64445(14) 0.49035(16) 0.0232(6) Uani 1 1 d . .
H16A H 0.2686 0.6675 0.4581 0.035 Uiso 1 1 calc R U
H16B H 0.2231 0.6681 0.5417 0.035 Uiso 1 1 calc R U
H16C H 0.1316 0.6519 0.4659 0.035 Uiso 1 1 calc R U
C17 C 0.9286(2) 0.61889(15) 0.89453(15) 0.0213(6) Uani 1 1 d . .
C18 C 0.9947(3) 0.54427(15) 0.89165(16) 0.0275(7) Uani 1 1 d . .
H18A H 1.0347 0.5426 0.8448 0.041 Uiso 1 1 calc R U
H18B H 0.9381 0.5025 0.8908 0.041 Uiso 1 1 calc R U
H18C H 1.0538 0.5398 0.9375 0.041 Uiso 1 1 calc R U
C19 C 1.0206(3) 0.68198(16) 0.90728(18) 0.0355(8) Uani 1 1 d . .
H19A H 1.0601 0.6880 0.8606 0.053 Uiso 1 1 calc R U
H19B H 1.0797 0.6692 0.9512 0.053 Uiso 1 1 calc R U
H19C H 0.9811 0.7292 0.9182 0.053 Uiso 1 1 calc R U
C20 C 0.8554(3) 0.6173(2) 0.96265(16) 0.0402(8) Uani 1 1 d . .
H20A H 0.8153 0.6659 0.9662 0.060 Uiso 1 1 calc R U
H20B H 0.9080 0.6080 1.0107 0.060 Uiso 1 1 calc R U
H20C H 0.7960 0.5771 0.9547 0.060 Uiso 1 1 calc R U
C21 C 0.7144(2) 0.80055(14) 0.69916(15) 0.0187(6) Uani 1 1 d . .
C22 C 0.8319(2) 0.83841(15) 0.68721(16) 0.0250(7) Uani 1 1 d . .
H22A H 0.8720 0.8087 0.6507 0.038 Uiso 1 1 calc R U
H22B H 0.8827 0.8416 0.7369 0.038 Uiso 1 1 calc R U
H22C H 0.8163 0.8892 0.6664 0.038 Uiso 1 1 calc R U
C23 C 0.6574(2) 0.84224(15) 0.76204(15) 0.0235(6) Uani 1 1 d . .
H23A H 0.6352 0.8932 0.7441 0.035 Uiso 1 1 calc R U
H23B H 0.7141 0.8452 0.8092 0.035 Uiso 1 1 calc R U
H23C H 0.5862 0.8150 0.7732 0.035 Uiso 1 1 calc R U
C24 C 0.6323(3) 0.80403(15) 0.62234(15) 0.0263(7) Uani 1 1 d . .
H24A H 0.6198 0.8567 0.6067 0.039 Uiso 1 1 calc R U
H24B H 0.5559 0.7808 0.6289 0.039 Uiso 1 1 calc R U
H24C H 0.6690 0.7768 0.5824 0.039 Uiso 1 1 calc R U
C25 C 0.0980(2) 0.38059(15) 0.42877(15) 0.0204(6) Uani 1 1 d . .
C26 C 0.0068(2) 0.42816(15) 0.38229(15) 0.0209(6) Uani 1 1 d . .
C27 C -0.0812(2) 0.39636(16) 0.33335(15) 0.0228(6) Uani 1 1 d . .
H27 H -0.0831 0.3429 0.3362 0.027 Uiso 1 1 calc R U
C28 C -0.1736(2) 0.42822(16) 0.27721(15) 0.0233(6) Uani 1 1 d . .
C29 C -0.1918(2) 0.50484(16) 0.26628(16) 0.0263(7) Uani 1 1 d . .
H29 H -0.1482 0.5393 0.3006 0.032 Uiso 1 1 calc R U
C30 C -0.2734(2) 0.53302(16) 0.20554(15) 0.0251(7) Uani 1 1 d . .
C31 C -0.3373(2) 0.48024(17) 0.15797(16) 0.0275(7) Uani 1 1 d . .
H31 H -0.3929 0.4981 0.1167 0.033 Uiso 1 1 calc R U
C32 C -0.3240(2) 0.40312(17) 0.16760(15) 0.0270(7) Uani 1 1 d . .
C33 C -0.2424(2) 0.37769(17) 0.22776(15) 0.0262(7) Uani 1 1 d . .
H33 H -0.2326 0.3250 0.2359 0.031 Uiso 1 1 calc R U
C34 C -0.2889(2) 0.61737(16) 0.19405(16) 0.0272(7) Uani 1 1 d . .
C35 C -0.1679(3) 0.65399(17) 0.18723(17) 0.0331(7) Uani 1 1 d . .
H35A H -0.1330 0.6312 0.1440 0.050 Uiso 1 1 calc R U
H35B H -0.1149 0.6460 0.2354 0.050 Uiso 1 1 calc R U
H35C H -0.1787 0.7082 0.1780 0.050 Uiso 1 1 calc R U
C36 C -0.3429(3) 0.64881(17) 0.26350(16) 0.0327(7) Uani 1 1 d . .
H36A H -0.3558 0.7031 0.2567 0.049 Uiso 1 1 calc R U
H36B H -0.2885 0.6397 0.3109 0.049 Uiso 1 1 calc R U
H36C H -0.4189 0.6238 0.2675 0.049 Uiso 1 1 calc R U
C37 C -0.3716(3) 0.63686(18) 0.12035(17) 0.0355(8) Uani 1 1 d . .
H37A H -0.3397 0.6154 0.0753 0.053 Uiso 1 1 calc R U
H37B H -0.3774 0.6917 0.1148 0.053 Uiso 1 1 calc R U
H37C H -0.4507 0.6159 0.1239 0.053 Uiso 1 1 calc R U
C38 C -0.3983(3) 0.35054(17) 0.11030(16) 0.0312(7) Uani 1 1 d . .
C39 C -0.5299(3) 0.3622(2) 0.11642(19) 0.0443(9) Uani 1 1 d . .
H39A H -0.5514 0.4147 0.1043 0.067 Uiso 1 1 calc R U
H39B H -0.5460 0.3505 0.1692 0.067 Uiso 1 1 calc R U
H39C H -0.5770 0.3288 0.0797 0.067 Uiso 1 1 calc R U
C40 C -0.3726(3) 0.36970(19) 0.02808(16) 0.0391(8) Uani 1 1 d . .
H40A H -0.4134 0.3335 -0.0086 0.059 Uiso 1 1 calc R U
H40B H -0.2868 0.3671 0.0257 0.059 Uiso 1 1 calc R U
H40C H -0.4011 0.4207 0.0146 0.059 Uiso 1 1 calc R U
C41 C -0.3675(3) 0.26799(18) 0.12507(18) 0.0430(9) Uani 1 1 d . .
H41A H -0.4185 0.2366 0.0885 0.065 Uiso 1 1 calc R U
H41B H -0.3799 0.2548 0.1782 0.065 Uiso 1 1 calc R U
H41C H -0.2842 0.2594 0.1180 0.065 Uiso 1 1 calc R U
O1 O 0.53473(16) 0.38395(10) 0.60901(10) 0.0210(4) Uani 1 1 d . .
O2 O 0.09438(17) 0.31211(10) 0.43207(11) 0.0270(5) Uani 1 1 d . .
S1 S 0.44390(6) 0.59438(4) 0.59695(4) 0.01897(18) Uani 1 1 d . .
S2 S 0.03685(6) 0.52473(4) 0.39791(4) 0.02102(18) Uani 1 1 d . .

loop_
_atom_site_aniso_label
_atom_site_aniso_U_11
_atom_site_aniso_U_22
_atom_site_aniso_U_33
_atom_site_aniso_U_23
_atom_site_aniso_U_13
_atom_site_aniso_U_12
C1 0.0170(15) 0.0183(14) 0.0140(13) -0.0025(11) 0.0052(11) -0.0034(11)
C2 0.0205(15) 0.0172(14) 0.0150(14) 0.0003(11) 0.0063(12) -0.0001(12)
C3 0.0145(14) 0.0230(15) 0.0157(13) -0.0008(11) 0.0041(11) -0.0002(12)
C4 0.0192(15) 0.0184(15) 0.0161(14) 0.0005(11) 0.0070(12) 0.0000(12)
C5 0.0232(15) 0.0151(14) 0.0153(13) 0.0009(11) 0.0068(12) -0.0013(12)
C6 0.0189(15) 0.0157(14) 0.0150(13) -0.0004(11) 0.0046(11) -0.0018(11)
C7 0.0223(15) 0.0162(14) 0.0154(14) 0.0009(11) 0.0090(12) -0.0025(12)
C8 0.0216(15) 0.0164(14) 0.0156(13) 0.0005(11) 0.0039(12) 0.0011(12)
C9 0.0245(16) 0.0142(14) 0.0175(14) 0.0020(11) 0.0058(12) 0.0020(12)
C10 0.0180(15) 0.0186(14) 0.0169(14) -0.0037(11) 0.0038(12) -0.0016(12)
C11 0.0231(15) 0.0154(14) 0.0190(14) 0.0018(11) 0.0018(12) 0.0020(12)
C12 0.0170(15) 0.0222(15) 0.0162(14) -0.0002(12) 0.0029(11) 0.0031(12)
C13 0.0171(15) 0.0211(15) 0.0178(14) -0.0036(12) 0.0025(11) -0.0021(12)
C14 0.0185(15) 0.0168(14) 0.0159(14) 0.0002(11) 0.0043(12) -0.0005(11)
C15 0.0167(15) 0.0209(15) 0.0157(14) -0.0008(11) 0.0018(11) 0.0017(12)
C16 0.0245(16) 0.0201(15) 0.0243(15) -0.0009(12) 0.0007(12) 0.0002(13)
C17 0.0209(15) 0.0241(15) 0.0176(14) -0.0002(12) -0.0025(12) 0.0030(12)
C18 0.0312(17) 0.0256(16) 0.0239(16) 0.0020(12) -0.0037(13) 0.0049(13)
C19 0.0343(19) 0.0304(17) 0.0369(18) 0.0016(14) -0.0156(15) 0.0010(14)
C20 0.0360(19) 0.063(2) 0.0205(16) 0.0018(15) 0.0004(14) 0.0154(17)
C21 0.0188(15) 0.0174(14) 0.0191(14) 0.0003(11) -0.0001(11) -0.0016(12)
C22 0.0299(17) 0.0208(15) 0.0253(15) 0.0004(12) 0.0071(13) -0.0041(13)
C23 0.0246(16) 0.0199(15) 0.0261(16) 0.0006(12) 0.0041(13) 0.0030(12)
C24 0.0333(18) 0.0156(15) 0.0272(16) 0.0040(12) -0.0069(13) -0.0007(13)
C25 0.0211(15) 0.0228(17) 0.0183(14) -0.0021(12) 0.0063(12) -0.0013(12)
C26 0.0205(15) 0.0250(15) 0.0185(14) 0.0005(12) 0.0078(12) 0.0004(12)
C27 0.0228(16) 0.0235(15) 0.0225(15) -0.0014(12) 0.0050(13) -0.0041(13)
C28 0.0188(15) 0.0322(17) 0.0191(15) -0.0020(13) 0.0033(12) -0.0031(13)
C29 0.0197(16) 0.0350(18) 0.0238(15) -0.0036(13) 0.0012(13) -0.0035(13)
C30 0.0188(15) 0.0342(17) 0.0233(15) 0.0027(13) 0.0065(12) 0.0029(13)
C31 0.0178(15) 0.0410(19) 0.0229(15) -0.0008(14) -0.0007(12) -0.0011(14)
C32 0.0171(15) 0.0425(19) 0.0214(15) 0.0006(14) 0.0020(12) -0.0020(14)
C33 0.0238(16) 0.0323(17) 0.0231(15) 0.0012(13) 0.0054(13) -0.0036(13)
C34 0.0194(16) 0.0379(18) 0.0244(15) 0.0007(13) 0.0031(13) 0.0007(14)
C35 0.0284(18) 0.0387(18) 0.0337(17) 0.0009(14) 0.0097(14) -0.0016(15)
C36 0.0280(18) 0.0397(19) 0.0306(17) 0.0033(14) 0.0048(14) 0.0055(15)
C37 0.0346(19) 0.0412(19) 0.0299(17) 0.0073(14) 0.0005(14) 0.0069(15)
C38 0.0247(17) 0.0434(19) 0.0244(16) -0.0036(14) -0.0017(13) -0.0062(15)
C39 0.0259(18) 0.065(2) 0.041(2) -0.0130(18) 0.0029(15) -0.0114(17)
C40 0.0356(19) 0.051(2) 0.0290(17) -0.0054(15) -0.0044(15) -0.0043(16)
C41 0.045(2) 0.047(2) 0.0346(19) -0.0048(16) -0.0074(16) -0.0156(17)
O1 0.0256(11) 0.0139(10) 0.0233(10) 0.0005(8) 0.0018(8) 0.0011(8)
O2 0.0311(12) 0.0178(11) 0.0311(11) -0.0007(9) -0.0005(9) -0.0025(9)
S1 0.0210(4) 0.0145(3) 0.0208(4) -0.0016(3) 0.0002(3) 0.0002(3)
S2 0.0193(4) 0.0210(4) 0.0222(4) 0.0015(3) 0.0003(3) -0.0005(3)

loop_
_atom_type_symbol
_atom_type_description
_atom_type_scat_dispersion_real
_atom_type_scat_dispersion_imag
_atom_type_scat_source
C C 0.0033 0.0016 'International Tables Vol C Tables 4.2.6.8 and 6.1.1.4'
H H 0.0000 0.0000 'International Tables Vol C Tables 4.2.6.8 and 6.1.1.4'
O O 0.0106 0.0060 'International Tables Vol C Tables 4.2.6.8 and 6.1.1.4'
S S 0.1246 0.1234 'International Tables Vol C Tables 4.2.6.8 and 6.1.1.4'

loop_
_geom_angle_atom_site_label_1
_geom_angle_atom_site_label_2
_geom_angle_atom_site_label_3
_geom_angle
C2 C1 C6 123.3(2)
C2 C1 S1 123.01(19)
C6 C1 S1 113.63(19)
C3 C2 C1 114.8(2)
C3 C2 C16 123.8(2)
C1 C2 C16 121.4(2)
C2 C3 C4 123.0(2)
C2 C3 S2 123.8(2)
C4 C3 S2 113.21(19)
C5 C4 C3 120.6(2)
C5 C4 C25 126.5(2)
C3 C4 C25 112.9(2)
C4 C5 C6 118.2(2)
C4 C5 H5 120.9
C6 C5 H5 120.9
C5 C6 C1 119.9(2)
C5 C6 C7 127.0(2)
C1 C6 C7 113.1(2)
O1 C7 C6 126.1(2)
O1 C7 C8 124.3(2)
C6 C7 C8 109.6(2)
C9 C8 C7 121.0(2)
C9 C8 S1 127.3(2)
C7 C8 S1 111.63(19)
C8 C9 C10 129.5(2)
C8 C9 H9 115.2
C10 C9 H9 115.2
C15 C10 C11 118.9(2)
C15 C10 C9 122.5(2)
C11 C10 C9 118.6(2)
C12 C11 C10 121.3(2)
C12 C11 H11 119.4
C10 C11 H11 119.4
C13 C12 C11 117.5(2)
C13 C12 C17 121.3(2)
C11 C12 C17 121.1(2)
C12 C13 C14 123.0(2)
C12 C13 H13 118.5
C14 C13 H13 118.5
C15 C14 C13 117.8(2)
C15 C14 C21 122.2(2)
C13 C14 C21 119.9(2)
C14 C15 C10 121.4(2)
C14 C15 H15 119.3
C10 C15 H15 119.3
C2 C16 H16A 109.5
C2 C16 H16B 109.5
H16A C16 H16B 109.5
C2 C16 H16C 109.5
H16A C16 H16C 109.5
H16B C16 H16C 109.5
C18 C17 C20 109.0(2)
C18 C17 C19 108.1(2)
C20 C17 C19 109.1(2)
C18 C17 C12 111.6(2)
C20 C17 C12 108.2(2)
C19 C17 C12 110.9(2)
C17 C18 H18A 109.5
C17 C18 H18B 109.5
H18A C18 H18B 109.5
C17 C18 H18C 109.5
H18A C18 H18C 109.5
H18B C18 H18C 109.5
C17 C19 H19A 109.5
C17 C19 H19B 109.5
H19A C19 H19B 109.5
C17 C19 H19C 109.5
H19A C19 H19C 109.5
H19B C19 H19C 109.5
C17 C20 H20A 109.5
C17 C20 H20B 109.5
H20A C20 H20B 109.5
C17 C20 H20C 109.5
H20A C20 H20C 109.5
H20B C20 H20C 109.5
C23 C21 C22 109.7(2)
C23 C21 C24 109.8(2)
C22 C21 C24 108.0(2)
C23 C21 C14 108.2(2)
C22 C21 C14 109.3(2)
C24 C21 C14 111.7(2)
C21 C22 H22A 109.5
C21 C22 H22B 109.5
H22A C22 H22B 109.5
C21 C22 H22C 109.5
H22A C22 H22C 109.5
H22B C22 H22C 109.5
C21 C23 H23A 109.5
C21 C23 H23B 109.5
H23A C23 H23B 109.5
C21 C23 H23C 109.5
H23A C23 H23C 109.5
H23B C23 H23C 109.5
C21 C24 H24A 109.5
C21 C24 H24B 109.5
H24A C24 H24B 109.5
C21 C24 H24C 109.5
H24A C24 H24C 109.5
H24B C24 H24C 109.5
O2 C25 C4 125.4(2)
O2 C25 C26 124.3(2)
C4 C25 C26 110.2(2)
C27 C26 C25 120.9(2)
C27 C26 S2 128.1(2)
C25 C26 S2 110.96(19)
C26 C27 C28 132.4(3)
C26 C27 H27 113.8
C28 C27 H27 113.8
C29 C28 C33 118.6(3)
C29 C28 C27 123.8(3)
C33 C28 C27 117.5(3)
C28 C29 C30 121.7(3)
C28 C29 H29 119.2
C30 C29 H29 119.2
C31 C30 C29 116.9(3)
C31 C30 C34 122.8(3)
C29 C30 C34 120.3(3)
C32 C31 C30 123.5(3)
C32 C31 H31 118.3
C30 C31 H31 118.3
C33 C32 C31 117.8(3)
C33 C32 C38 123.6(3)
C31 C32 C38 118.5(2)
C32 C33 C28 121.5(3)
C32 C33 H33 119.3
C28 C33 H33 119.3
C30 C34 C36 107.9(2)
C30 C34 C37 112.4(2)
C36 C34 C37 108.4(2)
C30 C34 C35 109.7(2)
C36 C34 C35 110.8(2)
C37 C34 C35 107.5(2)
C34 C35 H35A 109.5
C34 C35 H35B 109.5
H35A C35 H35B 109.5
C34 C35 H35C 109.5
H35A C35 H35C 109.5
H35B C35 H35C 109.5
C34 C36 H36A 109.5
C34 C36 H36B 109.5
H36A C36 H36B 109.5
C34 C36 H36C 109.5
H36A C36 H36C 109.5
H36B C36 H36C 109.5
C34 C37 H37A 109.5
C34 C37 H37B 109.5
H37A C37 H37B 109.5
C34 C37 H37C 109.5
H37A C37 H37C 109.5
H37B C37 H37C 109.5
C41 C38 C39 109.0(3)
C41 C38 C40 107.8(3)
C39 C38 C40 109.6(3)
C41 C38 C32 112.2(2)
C39 C38 C32 109.7(2)
C40 C38 C32 108.5(2)
C38 C39 H39A 109.5
C38 C39 H39B 109.5
H39A C39 H39B 109.5
C38 C39 H39C 109.5
H39A C39 H39C 109.5
H39B C39 H39C 109.5
C38 C40 H40A 109.5
C38 C40 H40B 109.5
H40A C40 H40B 109.5
C38 C40 H40C 109.5
H40A C40 H40C 109.5
H40B C40 H40C 109.5
C38 C41 H41A 109.5
C38 C41 H41B 109.5
H41A C41 H41B 109.5
C38 C41 H41C 109.5
H41A C41 H41C 109.5
H41B C41 H41C 109.5
C1 S1 C8 91.99(12)
C3 S2 C26 92.51(12)

loop_
_geom_bond_atom_site_label_1
_geom_bond_atom_site_label_2
_geom_bond_distance
C1 C2 1.399(4)
C1 C6 1.401(3)
C1 S1 1.753(3)
C2 C3 1.391(4)
C2 C16 1.502(4)
C3 C4 1.403(4)
C3 S2 1.761(3)
C4 C5 1.381(4)
C4 C25 1.478(4)
C5 C6 1.391(4)
C5 H5 0.9500
C6 C7 1.475(4)
C7 O1 1.221(3)
C7 C8 1.491(4)
C8 C9 1.351(4)
C8 S1 1.762(3)
C9 C10 1.459(4)
C9 H9 0.9500
C10 C15 1.395(3)
C10 C11 1.402(4)
C11 C12 1.399(4)
C11 H11 0.9500
C12 C13 1.383(4)
C12 C17 1.535(3)
C13 C14 1.402(3)
C13 H13 0.9500
C14 C15 1.384(4)
C14 C21 1.534(3)
C15 H15 0.9500
C16 H16A 0.9800
C16 H16B 0.9800
C16 H16C 0.9800
C17 C18 1.526(4)
C17 C20 1.528(4)
C17 C19 1.529(4)
C18 H18A 0.9800
C18 H18B 0.9800
C18 H18C 0.9800
C19 H19A 0.9800
C19 H19B 0.9800
C19 H19C 0.9800
C20 H20A 0.9800
C20 H20B 0.9800
C20 H20C 0.9800
C21 C23 1.528(4)
C21 C22 1.530(4)
C21 C24 1.533(4)
C22 H22A 0.9800
C22 H22B 0.9800
C22 H22C 0.9800
C23 H23A 0.9800
C23 H23B 0.9800
C23 H23C 0.9800
C24 H24A 0.9800
C24 H24B 0.9800
C24 H24C 0.9800
C25 O2 1.218(3)
C25 C26 1.494(4)
C26 C27 1.353(4)
C26 S2 1.762(3)
C27 C28 1.456(4)
C27 H27 0.9500
C28 C29 1.385(4)
C28 C33 1.411(4)
C29 C30 1.409(4)
C29 H29 0.9500
C30 C31 1.393(4)
C30 C34 1.518(4)
C31 C32 1.385(4)
C31 H31 0.9500
C32 C33 1.385(4)
C32 C38 1.539(4)
C33 H33 0.9500
C34 C36 1.525(4)
C34 C37 1.533(4)
C34 C35 1.536(4)
C35 H35A 0.9800
C35 H35B 0.9800
C35 H35C 0.9800
C36 H36A 0.9800
C36 H36B 0.9800
C36 H36C 0.9800
C37 H37A 0.9800
C37 H37B 0.9800
C37 H37C 0.9800
C38 C41 1.521(4)
C38 C39 1.524(4)
C38 C40 1.533(4)
C39 H39A 0.9800
C39 H39B 0.9800
C39 H39C 0.9800
C40 H40A 0.9800
C40 H40B 0.9800
C40 H40C 0.9800
C41 H41A 0.9800
C41 H41B 0.9800
C41 H41C 0.9800

loop_
_geom_torsion_atom_site_label_1
_geom_torsion_atom_site_label_2
_geom_torsion_atom_site_label_3
_geom_torsion_atom_site_label_4
_geom_torsion
C6 C1 C2 C3 1.5(4)
S1 C1 C2 C3 179.77(18)
C6 C1 C2 C16 -177.2(2)
S1 C1 C2 C16 1.0(3)
C1 C2 C3 C4 2.4(4)
C16 C2 C3 C4 -178.9(2)
C1 C2 C3 S2 -178.22(18)
C16 C2 C3 S2 0.5(4)
C2 C3 C4 C5 -4.0(4)
S2 C3 C4 C5 176.55(19)
C2 C3 C4 C25 176.0(2)
S2 C3 C4 C25 -3.4(3)
C3 C4 C5 C6 1.5(4)
C25 C4 C5 C6 -178.5(2)
C4 C5 C6 C1 2.2(4)
C4 C5 C6 C7 -176.9(2)
C2 C1 C6 C5 -3.8(4)
S1 C1 C6 C5 177.76(19)
C2 C1 C6 C7 175.4(2)
S1 C1 C6 C7 -3.0(3)
C5 C6 C7 O1 3.3(4)
C1 C6 C7 O1 -175.9(2)
C5 C6 C7 C8 -177.5(2)
C1 C6 C7 C8 3.4(3)
O1 C7 C8 C9 -4.7(4)
C6 C7 C8 C9 176.0(2)
O1 C7 C8 S1 177.0(2)
C6 C7 C8 S1 -2.3(3)
C7 C8 C9 C10 -179.6(2)
S1 C8 C9 C10 -1.5(4)
C8 C9 C10 C15 -18.6(4)
C8 C9 C10 C11 160.6(3)
C15 C10 C11 C12 2.1(4)
C9 C10 C11 C12 -177.1(2)
C10 C11 C12 C13 -0.8(4)
C10 C11 C12 C17 176.2(2)
C11 C12 C13 C14 -0.9(4)
C17 C12 C13 C14 -177.9(2)
C12 C13 C14 C15 1.3(4)
C12 C13 C14 C21 179.6(2)
C13 C14 C15 C10 0.1(4)
C21 C14 C15 C10 -178.2(2)
C11 C10 C15 C14 -1.7(4)
C9 C10 C15 C14 177.5(2)
C13 C12 C17 C18 -148.9(2)
C11 C12 C17 C18 34.3(3)
C13 C12 C17 C20 91.2(3)
C11 C12 C17 C20 -85.6(3)
C13 C12 C17 C19 -28.3(3)
C11 C12 C17 C19 154.8(2)
C15 C14 C21 C23 114.6(3)
C13 C14 C21 C23 -63.6(3)
C15 C14 C21 C22 -125.9(3)
C13 C14 C21 C22 55.9(3)
C15 C14 C21 C24 -6.4(3)
C13 C14 C21 C24 175.4(2)
C5 C4 C25 O2 5.3(4)
C3 C4 C25 O2 -174.7(2)
C5 C4 C25 C26 -175.4(2)
C3 C4 C25 C26 4.5(3)
O2 C25 C26 C27 -7.2(4)
C4 C25 C26 C27 173.5(2)
O2 C25 C26 S2 175.6(2)
C4 C25 C26 S2 -3.7(3)
C25 C26 C27 C28 -173.8(3)
S2 C26 C27 C28 2.9(5)
C26 C27 C28 C29 -3.6(5)
C26 C27 C28 C33 171.8(3)
C33 C28 C29 C30 -2.6(4)
C27 C28 C29 C30 172.8(2)
C28 C29 C30 C31 1.6(4)
C28 C29 C30 C34 -178.5(3)
C29 C30 C31 C32 -0.2(4)
C34 C30 C31 C32 179.9(3)
C30 C31 C32 C33 -0.2(4)
C30 C31 C32 C38 -179.0(2)
C31 C32 C33 C28 -0.9(4)
C38 C32 C33 C28 177.9(2)
C29 C28 C33 C32 2.2(4)
C27 C28 C33 C32 -173.5(2)
C31 C30 C34 C36 113.6(3)
C29 C30 C34 C36 -66.4(3)
C31 C30 C34 C37 -6.0(4)
C29 C30 C34 C37 174.0(2)
C31 C30 C34 C35 -125.6(3)
C29 C30 C34 C35 54.4(3)
C33 C32 C38 C41 -2.8(4)
C31 C32 C38 C41 176.0(3)
C33 C32 C38 C39 118.5(3)
C31 C32 C38 C39 -62.7(3)
C33 C32 C38 C40 -121.7(3)
C31 C32 C38 C40 57.0(3)
C2 C1 S1 C8 -177.0(2)
C6 C1 S1 C8 1.4(2)
C9 C8 S1 C1 -177.6(2)
C7 C8 S1 C1 0.64(19)
C2 C3 S2 C26 -178.4(2)
C4 C3 S2 C26 1.0(2)
C27 C26 S2 C3 -175.3(3)
C25 C26 S2 C3 1.59(19)
